data_1561405
loop_
_publ_author_name
'Wang, Jin-Hua'
'Zhang, E.'
'Tang, Gui-Mei'
'Wang, Yong-Tao'
'Cui, Yue-Zhi'
'Ng, Seik Weng'

_publ_section_title
;
 Novel bipyridinyl oxadiazole-based metal coordination complexes: High
 efficient and green synthesis of 3,4-dihydropyrimidin-2(1H)-ones through
 the Biginelli reactions
;
_journal_name_full 'Journal of Solid State Chemistry'
_journal_page_first 86
_journal_page_last 98
_journal_paper_doi 10.1016/j.jssc.2016.05.009
_journal_volume 241
_journal_year 2016
_chemical_formula_sum 'C36 H40 Co N10 O14 S2'
_chemical_formula_weight 959.83
_space_group_IT_number 14
_space_group_name_Hall '-P 2yn'
_space_group_name_H-M_alt 'P 1 21/n 1'
_symmetry_cell_setting monoclinic
_symmetry_space_group_name_H-M 'P 1 21/n 1'
_atom_sites_solution_hydrogens geom
_atom_sites_solution_primary direct
_atom_sites_solution_secondary difmap
_audit_creation_method SHELXL-97
_cell_angle_alpha 90.00
_cell_angle_beta 96.6260(10)
_cell_angle_gamma 90.00
_cell_formula_units_Z 2
_cell_length_a 10.81660(10)
_cell_length_b 7.62650(10)
_cell_length_c 26.3035(3)
_cell_measurement_reflns_used 4206
_cell_measurement_temperature 293(2)
_cell_measurement_theta_max 25.86
_cell_measurement_theta_min 2.84
_cell_volume 2155.36(4)
_computing_cell_refinement 'Bruker SMART'
_computing_data_collection 'Bruker SMART'
_computing_data_reduction 'Bruker SAINT'
_computing_molecular_graphics 'Bruker SHELXTL'
_computing_publication_material 'Bruker SHELXTL'
_computing_structure_refinement 'SHELXL-97 (Sheldrick, 1997)'
_computing_structure_solution 'SHELXS-97 (Sheldrick, 1990)'
_diffrn_ambient_temperature 293(2)
_diffrn_measured_fraction_theta_full 0.999
_diffrn_measured_fraction_theta_max 0.999
_diffrn_measurement_device_type 'CCD area detector'
_diffrn_measurement_method 'phi and omega scans'
_diffrn_radiation_monochromator graphite
_diffrn_radiation_source 'fine-focus sealed tube'
_diffrn_radiation_type MoK\a
_diffrn_radiation_wavelength 0.71073
_diffrn_reflns_av_R_equivalents 0.0277
_diffrn_reflns_av_sigmaI/netI 0.0352
_diffrn_reflns_limit_h_max 14
_diffrn_reflns_limit_h_min -9
_diffrn_reflns_limit_k_max 8
_diffrn_reflns_limit_k_min -9
_diffrn_reflns_limit_l_max 34
_diffrn_reflns_limit_l_min -34
_diffrn_reflns_number 14976
_diffrn_reflns_theta_full 27.49
_diffrn_reflns_theta_max 27.49
_diffrn_reflns_theta_min 1.96
_exptl_absorpt_coefficient_mu 0.572
_exptl_absorpt_correction_T_max 0.8942
_exptl_absorpt_correction_T_min 0.8471
_exptl_absorpt_correction_type none
_exptl_crystal_colour red
_exptl_crystal_density_diffrn 1.479
_exptl_crystal_density_method 'not measured'
_exptl_crystal_description prism
_exptl_crystal_F_000 994
_exptl_crystal_size_max 0.30
_exptl_crystal_size_mid 0.30
_exptl_crystal_size_min 0.20
_refine_diff_density_max 0.761
_refine_diff_density_min -0.388
_refine_diff_density_rms 0.055
_refine_ls_extinction_method none
_refine_ls_goodness_of_fit_ref 1.024
_refine_ls_hydrogen_treatment mixed
_refine_ls_matrix_type full
_refine_ls_number_parameters 294
_refine_ls_number_reflns 4932
_refine_ls_number_restraints 0
_refine_ls_restrained_S_all 1.024
_refine_ls_R_factor_all 0.0631
_refine_ls_R_factor_gt 0.0421
_refine_ls_shift/su_max 0.000
_refine_ls_shift/su_mean 0.000
_refine_ls_structure_factor_coef Fsqd
_refine_ls_weighting_details 'calc w=1/[\s^2^(Fo^2^)+(0.0633P)^2^+0.6103P] where P=(Fo^2^+2Fc^2^)/3'
_refine_ls_weighting_scheme calc
_refine_ls_wR_factor_gt 0.1100
_refine_ls_wR_factor_ref 0.1223
_reflns_number_gt 3650
_reflns_number_total 4932
_reflns_threshold_expression >2sigma(I)
_cod_data_source_file JSSC-2016-241-86.cif
_cod_data_source_block compound_2
_cod_depositor_comments
;
The following automatic conversions were performed:

data item '_symmetry_cell_setting' value 'Monoclinic' was changed to
'monoclinic' in accordance with the built-in table derived from the
CIF Core dictionary named 'cif_core.dic' version 2.4.5 last updated
on 2014-11-21.

Automatic conversion script
Id: cif_fix_values 8369 2020-08-20 11:38:08Z andrius 
;
_cod_original_sg_symbol_H-M P2(1)/n
_cod_database_code 1561405

loop_
_symmetry_equiv_pos_as_xyz
'x, y, z'
'-x+1/2, y+1/2, -z+1/2'
'-x, -y, -z'
'x-1/2, -y-1/2, z-1/2'

loop_
_atom_site_label
_atom_site_type_symbol
_atom_site_fract_x
_atom_site_fract_y
_atom_site_fract_z
_atom_site_U_iso_or_equiv
_atom_site_adp_type
_atom_site_occupancy
_atom_site_symmetry_multiplicity
_atom_site_calc_flag
_atom_site_refinement_flags
_atom_site_disorder_assembly
_atom_site_disorder_group
Co1 Co 0.0000 0.0000 0.0000 0.03547(14) Uani 1 2 d S . .
S1 S 0.15863(6) 0.46053(8) 0.11153(2) 0.04222(17) Uani 1 1 d . . .
O1 O -0.08774(15) 0.0429(2) 0.26872(5) 0.0411(4) Uani 1 1 d . . .
O1W O -0.03147(18) 0.2689(2) -0.00361(6) 0.0550(5) Uani 1 1 d . . .
H1WA H 0.0001 0.3362 0.0202 0.082 Uiso 1 1 d R . .
H1WB H -0.0522 0.3453 -0.0266 0.082 Uiso 1 1 d R . .
O2W O 0.18580(16) 0.0487(2) 0.02607(6) 0.0528(5) Uani 1 1 d . . .
H2WA H 0.2072 0.0646 0.0579 0.079 Uiso 1 1 d R . .
H2WB H 0.2437 -0.0263 0.0324 0.079 Uiso 1 1 d R . .
O2 O 0.22707(18) 0.3088(3) 0.09664(7) 0.0605(5) Uani 1 1 d . . .
O3 O 0.03780(18) 0.4813(2) 0.08111(6) 0.0531(5) Uani 1 1 d . . .
O3W O 0.3644(2) 0.7999(4) 0.04364(9) 0.0688(6) Uani 1 1 d . . .
H3WA H 0.328(3) 0.724(5) 0.0604(13) 0.087(13) Uiso 1 1 d . . .
H3WB H 0.386(3) 0.738(5) 0.0193(13) 0.085(12) Uiso 1 1 d . . .
O4 O 0.23127(17) 0.6211(2) 0.11168(6) 0.0543(5) Uani 1 1 d . . .
N1 N -0.04629(19) 0.0186(2) 0.07756(7) 0.0392(4) Uani 1 1 d . . .
N2 N -0.2356(2) 0.2223(3) 0.23550(8) 0.0523(5) Uani 1 1 d . . .
N3 N -0.2393(2) 0.2147(3) 0.28850(8) 0.0554(6) Uani 1 1 d . . .
N4 N -0.0935(3) -0.0985(5) 0.45623(8) 0.0804(9) Uani 1 1 d . . .
N5 N 0.0890(3) 0.3853(4) 0.33016(8) 0.0788(8) Uani 1 1 d . . .
H5B H 0.1375 0.3178 0.3496 0.095 Uiso 1 1 calc R . .
H5C H 0.0325 0.4451 0.3428 0.095 Uiso 1 1 calc R . .
C1 C -0.1505(2) 0.1026(4) 0.08531(9) 0.0523(7) Uani 1 1 d . . .
H1A H -0.2029 0.1402 0.0569 0.063 Uiso 1 1 calc R . .
C2 C -0.1848(2) 0.1366(4) 0.13299(9) 0.0518(7) Uani 1 1 d . . .
H2A H -0.2579 0.1972 0.1364 0.062 Uiso 1 1 calc R . .
C3 C -0.1096(2) 0.0799(3) 0.17564(8) 0.0361(5) Uani 1 1 d . . .
C4 C -0.0019(2) -0.0098(3) 0.16858(8) 0.0396(5) Uani 1 1 d . . .
H4A H 0.0509 -0.0508 0.1965 0.048 Uiso 1 1 calc R . .
C5 C 0.0256(2) -0.0374(3) 0.11918(8) 0.0409(5) Uani 1 1 d . . .
H5A H 0.0981 -0.0981 0.1146 0.049 Uiso 1 1 calc R . .
C6 C -0.1470(2) 0.1190(3) 0.22597(8) 0.0390(5) Uani 1 1 d . . .
C7 C -0.1527(2) 0.1084(4) 0.30594(8) 0.0454(6) Uani 1 1 d . . .
C8 C -0.1250(3) 0.0445(4) 0.35839(9) 0.0508(7) Uani 1 1 d . . .
C9 C -0.2014(3) 0.0946(5) 0.39464(10) 0.0708(9) Uani 1 1 d . . .
H9A H -0.2643 0.1767 0.3869 0.085 Uiso 1 1 calc R . .
C10 C -0.1816(4) 0.0198(6) 0.44242(11) 0.0846(12) Uani 1 1 d . . .
H10A H -0.2330 0.0540 0.4666 0.102 Uiso 1 1 calc R . .
C11 C -0.0195(3) -0.1390(5) 0.42182(10) 0.0770(11) Uani 1 1 d . . .
H11A H 0.0452 -0.2171 0.4312 0.092 Uiso 1 1 calc R . .
C12 C -0.0315(3) -0.0726(5) 0.37243(10) 0.0636(8) Uani 1 1 d . . .
H12A H 0.0229 -0.1070 0.3494 0.076 Uiso 1 1 calc R . .
C13 C 0.1019(2) 0.3977(4) 0.27880(9) 0.0481(6) Uani 1 1 d . . .
C14 C 0.1924(2) 0.3024(4) 0.25779(9) 0.0525(7) Uani 1 1 d . . .
H14A H 0.2441 0.2275 0.2785 0.063 Uiso 1 1 calc R . .
C15 C 0.2069(2) 0.3168(3) 0.20687(9) 0.0468(6) Uani 1 1 d . . .
H15A H 0.2686 0.2526 0.1935 0.056 Uiso 1 1 calc R . .
C16 C 0.1297(2) 0.4271(3) 0.17502(8) 0.0366(5) Uani 1 1 d . . .
C17 C 0.0369(2) 0.5194(3) 0.19532(9) 0.0415(5) Uani 1 1 d . . .
H17A H -0.0167 0.5907 0.1742 0.050 Uiso 1 1 calc R . .
C18 C 0.0234(2) 0.5061(3) 0.24683(9) 0.0477(6) Uani 1 1 d . . .
H18A H -0.0385 0.5699 0.2603 0.057 Uiso 1 1 calc R . .

loop_
_atom_site_aniso_label
_atom_site_aniso_U_11
_atom_site_aniso_U_22
_atom_site_aniso_U_33
_atom_site_aniso_U_23
_atom_site_aniso_U_13
_atom_site_aniso_U_12
Co1 0.0467(3) 0.0321(2) 0.0277(2) -0.00121(16) 0.00414(17) 0.00182(19)
S1 0.0522(4) 0.0399(3) 0.0335(3) -0.0040(2) 0.0003(2) -0.0022(3)
O1 0.0434(9) 0.0498(10) 0.0312(7) -0.0022(7) 0.0087(6) -0.0044(7)
O1W 0.0933(14) 0.0311(9) 0.0372(8) -0.0001(7) -0.0070(8) 0.0030(9)
O2W 0.0525(11) 0.0569(11) 0.0478(9) -0.0123(8) 0.0002(8) 0.0016(9)
O2 0.0695(13) 0.0542(11) 0.0573(10) -0.0191(9) 0.0051(9) 0.0095(10)
O3 0.0593(11) 0.0607(12) 0.0362(8) 0.0027(8) -0.0076(8) 0.0008(9)
O3W 0.0743(15) 0.0816(17) 0.0537(12) 0.0036(12) 0.0210(11) 0.0110(13)
O4 0.0706(12) 0.0489(11) 0.0449(9) -0.0022(8) 0.0124(8) -0.0171(9)
N1 0.0469(11) 0.0383(11) 0.0323(8) 0.0013(8) 0.0047(8) 0.0041(9)
N2 0.0579(14) 0.0589(14) 0.0426(10) -0.0012(10) 0.0158(9) 0.0076(11)
N3 0.0606(14) 0.0654(15) 0.0431(11) -0.0068(10) 0.0185(10) 0.0027(12)
N4 0.0696(18) 0.135(3) 0.0364(12) 0.0044(14) 0.0049(12) -0.0376(19)
N5 0.091(2) 0.104(2) 0.0414(12) 0.0215(13) 0.0050(12) -0.0034(17)
C1 0.0559(16) 0.0671(18) 0.0336(11) 0.0040(11) 0.0042(10) 0.0189(14)
C2 0.0471(15) 0.0697(19) 0.0395(12) 0.0029(12) 0.0088(10) 0.0190(13)
C3 0.0432(13) 0.0340(12) 0.0323(10) 0.0008(9) 0.0090(9) -0.0025(10)
C4 0.0452(13) 0.0423(13) 0.0309(10) 0.0053(9) 0.0022(9) 0.0043(11)
C5 0.0461(14) 0.0411(14) 0.0363(11) 0.0022(9) 0.0075(10) 0.0080(10)
C6 0.0431(13) 0.0405(13) 0.0339(10) -0.0004(9) 0.0070(9) -0.0044(10)
C7 0.0488(15) 0.0533(16) 0.0361(11) -0.0104(11) 0.0132(10) -0.0152(12)
C8 0.0499(15) 0.0694(18) 0.0338(11) -0.0076(11) 0.0075(10) -0.0208(13)
C9 0.080(2) 0.094(2) 0.0412(14) -0.0118(15) 0.0206(14) -0.0115(19)
C10 0.090(3) 0.127(4) 0.0412(15) -0.0170(18) 0.0262(17) -0.032(2)
C11 0.0538(18) 0.129(3) 0.0461(14) 0.0187(17) -0.0021(13) -0.0230(19)
C12 0.0465(16) 0.105(2) 0.0394(12) 0.0069(15) 0.0057(11) -0.0181(17)
C13 0.0529(15) 0.0510(15) 0.0379(12) 0.0097(11) -0.0055(10) -0.0132(13)
C14 0.0513(15) 0.0502(15) 0.0516(14) 0.0196(12) -0.0124(12) 0.0016(13)
C15 0.0475(14) 0.0377(13) 0.0534(13) 0.0069(11) -0.0021(11) 0.0048(11)
C16 0.0424(13) 0.0310(11) 0.0343(10) 0.0024(9) -0.0038(9) -0.0027(10)
C17 0.0424(13) 0.0399(13) 0.0400(11) 0.0062(10) -0.0046(10) 0.0037(10)
C18 0.0459(14) 0.0523(15) 0.0452(12) 0.0025(11) 0.0069(11) -0.0003(12)

loop_
_atom_type_symbol
_atom_type_description
_atom_type_scat_dispersion_real
_atom_type_scat_dispersion_imag
_atom_type_scat_source
C C 0.0033 0.0016 'International Tables Vol C Tables 4.2.6.8 and 6.1.1.4'
H H 0.0000 0.0000 'International Tables Vol C Tables 4.2.6.8 and 6.1.1.4'
N N 0.0061 0.0033 'International Tables Vol C Tables 4.2.6.8 and 6.1.1.4'
O O 0.0106 0.0060 'International Tables Vol C Tables 4.2.6.8 and 6.1.1.4'
Co Co 0.3494 0.9721 'International Tables Vol C Tables 4.2.6.8 and 6.1.1.4'
S S 0.1246 0.1234 'International Tables Vol C Tables 4.2.6.8 and 6.1.1.4'

loop_
_geom_angle_atom_site_label_1
_geom_angle_atom_site_label_2
_geom_angle_atom_site_label_3
_geom_angle
_geom_angle_site_symmetry_1
_geom_angle_site_symmetry_3
O1W Co1 O1W 180.00(10) . 3
O1W Co1 O2W 89.19(7) . .
O1W Co1 O2W 90.81(7) 3 .
O1W Co1 O2W 90.81(7) . 3
O1W Co1 O2W 89.19(7) 3 3
O2W Co1 O2W 180.00(13) . 3
O1W Co1 N1 94.36(6) . 3
O1W Co1 N1 85.64(6) 3 3
O2W Co1 N1 90.15(7) . 3
O2W Co1 N1 89.85(7) 3 3
O1W Co1 N1 85.64(6) . .
O1W Co1 N1 94.36(6) 3 .
O2W Co1 N1 89.85(7) . .
O2W Co1 N1 90.15(7) 3 .
N1 Co1 N1 180.00(10) 3 .
O2 S1 O4 112.31(12) . .
O2 S1 O3 113.00(11) . .
O4 S1 O3 111.06(11) . .
O2 S1 C16 107.09(11) . .
O4 S1 C16 105.98(10) . .
O3 S1 C16 106.91(11) . .
C6 O1 C7 101.79(19) . .
Co1 O1W H1WA 120.8 . .
Co1 O1W H1WB 137.4 . .
H1WA O1W H1WB 99.3 . .
Co1 O2W H2WA 119.5 . .
Co1 O2W H2WB 127.3 . .
H2WA O2W H2WB 78.1 . .
H3WA O3W H3WB 101(3) . .
C1 N1 C5 116.77(19) . .
C1 N1 Co1 117.92(15) . .
C5 N1 Co1 125.15(16) . .
C6 N2 N3 106.0(2) . .
C7 N3 N2 106.2(2) . .
C11 N4 C10 116.4(3) . .
C13 N5 H5B 120.0 . .
C13 N5 H5C 120.0 . .
H5B N5 H5C 120.0 . .
N1 C1 C2 123.6(2) . .
N1 C1 H1A 118.2 . .
C2 C1 H1A 118.2 . .
C1 C2 C3 119.2(2) . .
C1 C2 H2A 120.4 . .
C3 C2 H2A 120.4 . .
C2 C3 C4 118.3(2) . .
C2 C3 C6 118.4(2) . .
C4 C3 C6 123.3(2) . .
C3 C4 C5 118.6(2) . .
C3 C4 H4A 120.7 . .
C5 C4 H4A 120.7 . .
N1 C5 C4 123.6(2) . .
N1 C5 H5A 118.2 . .
C4 C5 H5A 118.2 . .
N2 C6 O1 113.02(19) . .
N2 C6 C3 126.3(2) . .
O1 C6 C3 120.7(2) . .
N3 C7 O1 113.0(2) . .
N3 C7 C8 127.6(2) . .
O1 C7 C8 119.3(2) . .
C12 C8 C9 118.4(3) . .
C12 C8 C7 122.5(2) . .
C9 C8 C7 119.0(3) . .
C10 C9 C8 118.2(4) . .
C10 C9 H9A 120.9 . .
C8 C9 H9A 120.9 . .
N4 C10 C9 124.2(3) . .
N4 C10 H10A 117.9 . .
C9 C10 H10A 117.9 . .
N4 C11 C12 124.2(4) . .
N4 C11 H11A 117.9 . .
C12 C11 H11A 117.9 . .
C8 C12 C11 118.5(3) . .
C8 C12 H12A 120.7 . .
C11 C12 H12A 120.7 . .
N5 C13 C14 120.8(2) . .
N5 C13 C18 120.6(3) . .
C14 C13 C18 118.7(2) . .
C15 C14 C13 120.9(2) . .
C15 C14 H14A 119.6 . .
C13 C14 H14A 119.6 . .
C14 C15 C16 120.5(2) . .
C14 C15 H15A 119.7 . .
C16 C15 H15A 119.7 . .
C17 C16 C15 119.1(2) . .
C17 C16 S1 120.76(16) . .
C15 C16 S1 119.98(19) . .
C16 C17 C18 120.3(2) . .
C16 C17 H17A 119.9 . .
C18 C17 H17A 119.9 . .
C17 C18 C13 120.6(2) . .
C17 C18 H18A 119.7 . .
C13 C18 H18A 119.7 . .

loop_
_geom_bond_atom_site_label_1
_geom_bond_atom_site_label_2
_geom_bond_distance
_geom_bond_site_symmetry_2
Co1 O1W 2.0796(17) .
Co1 O1W 2.0796(17) 3
Co1 O2W 2.0806(17) .
Co1 O2W 2.0806(17) 3
Co1 N1 2.1606(18) 3
Co1 N1 2.1606(18) .
S1 O2 1.4517(19) .
S1 O4 1.4545(18) .
S1 O3 1.4601(18) .
S1 C16 1.753(2) .
O1 C6 1.359(3) .
O1 C7 1.364(3) .
O1W H1WA 0.8500 .
O1W H1WB 0.8500 .
O2W H2WA 0.8500 .
O2W H2WB 0.8500 .
O3W H3WA 0.85(4) .
O3W H3WB 0.85(4) .
N1 C1 1.333(3) .
N1 C5 1.338(3) .
N2 C6 1.287(3) .
N2 N3 1.400(3) .
N3 C7 1.282(3) .
N4 C11 1.313(4) .
N4 C10 1.332(5) .
N5 C13 1.377(3) .
N5 H5B 0.8600 .
N5 H5C 0.8600 .
C1 C2 1.373(3) .
C1 H1A 0.9300 .
C2 C3 1.377(3) .
C2 H2A 0.9300 .
C3 C4 1.382(3) .
C3 C6 1.459(3) .
C4 C5 1.382(3) .
C4 H4A 0.9300 .
C5 H5A 0.9300 .
C7 C8 1.461(3) .
C8 C12 1.368(4) .
C8 C9 1.385(4) .
C9 C10 1.374(5) .
C9 H9A 0.9300 .
C10 H10A 0.9300 .
C11 C12 1.386(4) .
C11 H11A 0.9300 .
C12 H12A 0.9300 .
C13 C14 1.385(4) .
C13 C18 1.395(3) .
C14 C15 1.371(3) .
C14 H14A 0.9300 .
C15 C16 1.394(3) .
C15 H15A 0.9300 .
C16 C17 1.383(3) .
C17 C18 1.383(3) .
C17 H17A 0.9300 .
C18 H18A 0.9300 .
